data_7710954
loop_
_publ_author_name
'W\"ohler, Jannika'
'Meyer, Marco'
'Prescimone, Alessandro'
'Constable, Edwin C.'
'Housecroft, Catherine E.'

_publ_section_title
;
 The effects of introducing terminal alkenyl substituents into the
 2,2'-bipyridine domain in [Cu(N^N)(P^P)]+ coordination compounds
;
_journal_name_full 'Dalton Transactions'
_journal_paper_doi 10.1039/D2DT01799G
_journal_year 2022
_chemical_formula_moiety 'C51 H44 Cu N2 O P2, F4.8 P, 1.2(F)'
_chemical_formula_sum 'C51 H44 Cu F6 N2 O P3'
_chemical_formula_weight 971.33
_space_group_crystal_system monoclinic
_space_group_IT_number 14
_space_group_name_Hall '-P 2yn'
_space_group_name_H-M_alt 'P 1 21/n 1'
_atom_sites_solution_hydrogens mixed
_atom_sites_solution_primary dual
_audit_creation_date 2022-02-01
_audit_creation_method
;
Olex2 1.5
(compiled 2021.12.09 svn.r5202d8cf for OlexSys, GUI svn.r6439)
;
_audit_update_record
;
2022-05-06 deposited with the CCDC.	2022-08-01 downloaded from the CCDC.
;
_cell_angle_alpha 90
_cell_angle_beta 93.489(3)
_cell_angle_gamma 90
_cell_formula_units_Z 4
_cell_length_a 14.0520(6)
_cell_length_b 20.4008(11)
_cell_length_c 15.9262(6)
_cell_measurement_reflns_used 56901
_cell_measurement_temperature 150
_cell_measurement_theta_max 73.49
_cell_measurement_theta_min 3.16
_cell_volume 4557.1(4)
_computing_cell_refinement 'X-Area Recipe 1.37.0.0 (STOE, 2021)'
_computing_data_collection 'X-Area Pilatus3_SV 1.31.175.0 (STOE, 2021)'
_computing_data_reduction
;
X-Area Integrate 2.5.1.0 (STOE, 2021)
X-Area LANA 2.6.2.0 (STOE, 2021)
;
_computing_molecular_graphics 'Olex2 1.5 (Dolomanov et al., 2009)'
_computing_publication_material 'Olex2 1.5 (Dolomanov et al., 2009)'
_computing_structure_refinement 'SHELXL 2018/3 (Sheldrick, 2015)'
_computing_structure_solution 'SHELXT 2018/2 (Sheldrick, 2018)'
_diffrn_ambient_temperature 150
_diffrn_detector 'EIGER2 1M'
_diffrn_detector_area_resol_mean 13.33
_diffrn_measured_fraction_theta_full 0.993
_diffrn_measured_fraction_theta_max 0.971
_diffrn_measurement_details
;
 1961 frames, detector distance = 40 mm
;
_diffrn_measurement_device 'Eulerian 4-circle diffractometer'
_diffrn_measurement_device_type Basel-Cu-Stoe
_diffrn_measurement_method 'rotation method, \w scans'
_diffrn_radiation_collimation '1.2 0.6 mm diameter'
_diffrn_radiation_monochromator 'Graded multilayer mirror'
_diffrn_radiation_polarisn_norm 270
_diffrn_radiation_probe x-ray
_diffrn_radiation_type 'Cu K\a'
_diffrn_radiation_wavelength 1.54186
_diffrn_reflns_av_R_equivalents 0.0627
_diffrn_reflns_av_unetI/netI 0.0379
_diffrn_reflns_Laue_measured_fraction_full 0.993
_diffrn_reflns_Laue_measured_fraction_max 0.971
_diffrn_reflns_limit_h_max 11
_diffrn_reflns_limit_h_min -17
_diffrn_reflns_limit_k_max 24
_diffrn_reflns_limit_k_min -21
_diffrn_reflns_limit_l_max 18
_diffrn_reflns_limit_l_min -19
_diffrn_reflns_number 39183
_diffrn_reflns_point_group_measured_fraction_full 0.993
_diffrn_reflns_point_group_measured_fraction_max 0.971
_diffrn_reflns_theta_full 67.686
_diffrn_reflns_theta_max 73.274
_diffrn_reflns_theta_min 3.525
_diffrn_source 'Axo Cu'
_diffrn_source_current 1.00
_diffrn_source_power 0.050
_diffrn_source_voltage 50
_exptl_absorpt_coefficient_mu 2.226
_exptl_absorpt_correction_T_max 0.3653
_exptl_absorpt_correction_T_min 0.0886
_exptl_absorpt_correction_type multi-scan
_exptl_absorpt_process_details
;
STOE X-Red32, absorption correction by Gaussian integration, analogous to
P. Coppens in: F. R. Ahmed (Editor), "Crystallographic Computing", Munksgaard,
Copenhagen (1970), 255 - 270. Afterwards scaling of reflection intensities was
performed within STOE LANA. J. Koziskova, F. Hahn, J. Richter, J. Kozisek, Acta
Chimica Slovaca, vol. 9, no. 2, 2016, pp. 136 - 140.
Finally a spherical absorption correction was done within STOE LANA.
;
_exptl_crystal_colour yellow
_exptl_crystal_colour_primary yellow
_exptl_crystal_density_diffrn 1.416
_exptl_crystal_density_method 'not measured'
_exptl_crystal_description block
_exptl_crystal_F_000 2000
_exptl_crystal_recrystallization_method
'The material was recrystallised from a mixture of DCM and Et2O  by solvent layering'
_exptl_crystal_size_max 0.25
_exptl_crystal_size_mid 0.213
_exptl_crystal_size_min 0.17
_exptl_crystal_size_rad 0.210
_refine_diff_density_max 0.961
_refine_diff_density_min -1.213
_refine_diff_density_rms 0.123
_refine_ls_extinction_coef 0.0023(2)
_refine_ls_extinction_expression Fc^*^=kFc[1+0.001xFc^2^\l^3^/sin(2\q)]^-1/4^
_refine_ls_extinction_method 'SHELXL-2018/3 (Sheldrick 2018)'
_refine_ls_goodness_of_fit_ref 1.016
_refine_ls_hydrogen_treatment constr
_refine_ls_matrix_type full
_refine_ls_number_parameters 597
_refine_ls_number_reflns 8875
_refine_ls_number_restraints 195
_refine_ls_restrained_S_all 1.040
_refine_ls_R_factor_all 0.0902
_refine_ls_R_factor_gt 0.0844
_refine_ls_shift/su_max 0.001
_refine_ls_shift/su_mean 0.000
_refine_ls_structure_factor_coef Fsqd
_refine_ls_weighting_details 'w=1/[\s^2^(Fo^2^)+(0.1000P)^2^+16.0000P] where P=(Fo^2^+2Fc^2^)/3'
_refine_ls_weighting_scheme calc
_refine_ls_wR_factor_gt 0.2064
_refine_ls_wR_factor_ref 0.2139
_reflns_Friedel_coverage 0.000
_reflns_number_gt 8015
_reflns_number_total 8875
_reflns_threshold_expression 'I > 2\s(I)'
_cod_data_source_file d2dt01799g2.cif
_cod_data_source_block woj094_150k
_cod_database_code 7710954
_shelx_shelxl_version_number 2018/3
_shelx_space_group_comment
;
The symmetry employed for this shelxl refinement is uniquely defined
by the following loop, which should always be used as a source of
symmetry information in preference to the above space-group names.
They are only intended as comments.
;
_shelx_estimated_absorpt_t_max 0.703
_shelx_estimated_absorpt_t_min 0.606
_olex2_refinement_description
;
1. Fixed Uiso
 At 1.2 times of:
  All C(H) groups, All C(H,H) groups
 At 1.5 times of:
  All C(H,H,H) groups
2. Restrained distances
 P3-F12
 1.59 with sigma of 0.005
 P3-F7
 1.59 with sigma of 0.005
 P3-F4
 1.59 with sigma of 0.005
 P3-F2
 1.59 with sigma of 0.005
 P3-F8 = P3-F9
 1.59 with sigma of 0.005
 P3-F2 = P3-F11
 1.59 with sigma of 0.005
 F1-F4 \\sim F1-F6 \\sim F1-F2 \\sim F1-F5 \\sim F4-F6 \\sim F4-F3 \\sim F4-F2
\\sim F6-F3 \\sim F6-F5 \\sim F3-F2
 \\sim F3-F5 \\sim F2-F5
 with sigma of 0.04
 P3-F1 \\sim P3-F4 \\sim P3-F6 \\sim P3-F3 \\sim P3-F2 \\sim P3-F5
 with sigma of 0.02
 P3-F8 \\sim P3-F10 \\sim P3-F1 \\sim P3-F3 \\sim P3-F9 \\sim P3-F7
 with sigma of 0.02
 F8-F10 \\sim F8-F9 \\sim F10-F7 \\sim F9-F7
 with sigma of 0.04
 P3-F11 \\sim P3-F12 \\sim P3-F13 \\sim P3-F14
 with sigma of 0.02
 F14-F13 \\sim F14-F11
 with sigma of 0.04
 P3-F14 \\sim P3-F1 \\sim P3-F3 \\sim P3-F13 \\sim P3-F11
 with sigma of 0.02
3. Rigid bond restraints
 C15, C14, C13, C12
 with sigma for 1-2 distances of 0.01 and sigma for 1-3 distances of 0.01
4. Uiso/Uaniso restraints and constraints
C15 \\sim C14 \\sim C13 \\sim C12: within 2A with sigma of 0.04 and sigma for
terminal atoms of 0.08 within 2A
Uanis(F4) = Uanis(F2) = Uanis(F5) = Uanis(F6)
Uanis(F7) = Uanis(F8) = Uanis(F9) = Uanis(F10)
Uanis(F14) = Uanis(F13) = Uanis(F12) = Uanis(F11)
5. Others
 Fixed Sof: F4(0.6) F6(0.6) F2(0.6) F5(0.6) F7(0.25) F10(0.25) F8(0.25)
 F9(0.25) F11(0.15) F14(0.15) F12(0.15) F13(0.15)
6.a Riding coordinates:
 C15(H15A,H15B)
6.b Secondary CH2 refined with riding coordinates:
 C12(H12A,H12B), C13(H13A,H13B)
6.c Aromatic/amide H refined with riding coordinates:
 C23(H23), C36(H36), C4(H4), C47(H47), C39(H39), C27(H27), C42(H42), C37(H37),
 C3(H3), C33(H33), C51(H51), C32(H32), C30(H30), C48(H48), C31(H31), C38(H38),
 C2(H2), C41(H41), C7(H7), C9(H9), C45(H45), C26(H26), C43(H43), C50(H50),
 C8(H8), C24(H24), C17(H17), C44(H44), C49(H49), C19(H19), C18(H18), C25(H25),
 C21(H21), C20(H20), C14(H14)
6.d Idealised Me refined as rotating group:
 C11(H11A,H11B,H11C)
;
_olex2_date_sample_data_collection 2022-01-28
_olex2_date_sample_submission 2022-01-21
_olex2_exptl_crystal_mounting_method 'The crystal was mounted on a mylar loop in perfluoroether oil'
_olex2_submission_original_sample_id WOJ094_150K
_olex2_submission_special_instructions 'No special instructions were received'
_stoe_detector_distance '40.0 mm'
_stoe_detector_pixelsize_x '0.075 mm'
_stoe_detector_pixelsize_y '0.075 mm'
_stoe_detector_size_x '8.0 cm'
_stoe_detector_size_y '7.7 cm'
_stoe_evaluation_integration_a 7.2
_stoe_evaluation_integration_b -0.1
_stoe_evaluation_integration_ems 0.014
_stoe_evaluation_lana_bis_l_even_max -
_stoe_evaluation_lana_bis_l_odd_max -
_stoe_evaluation_lana_bos_l_even_max 4
_stoe_evaluation_lana_bos_l_odd_max 1
_stoe_evaluation_lana_completeness 97.2
_stoe_evaluation_lana_dxs_max_order 1
_stoe_evaluation_lana_dys_max_order 1
_stoe_evaluation_lana_fs_max_order 3
_stoe_evaluation_lana_max_2theta_available 146.6
_stoe_evaluation_lana_max_2theta_desired 146.6
_stoe_evaluation_lana_mean_redundancy 4.4
_stoe_evaluation_lana_number_refls_after_or 39200
_stoe_evaluation_lana_number_refls_outliers 16400
_stoe_evaluation_lana_number_refls_total 55600
_stoe_evaluation_lana_number_refls_unique 8886
_stoe_evaluation_lana_number_refls_written 39200
_stoe_evaluation_lana_or_c1 0.035
_stoe_evaluation_lana_or_c2 0
_stoe_evaluation_lana_or_c3 0
_stoe_evaluation_lana_or_c4 0.7
_stoe_evaluation_lana_point_group 2/m
_stoe_evaluation_lana_table
;
#----------------------------------------------------------------------------
2Theta          12.8   28.6   44.4   60.2   76.0   91.8  107.6  123.4  139.2
#----------------------------------------------------------------------------
<Resolution>    5.39   2.93   2.00   1.50   1.25   1.08   0.95   0.88   0.83
N(total)          69   1000   2828   6707  12471  13331   8551   7134   3509
<Redundancy>     1.4    2.6    3.3    4.8    6.7    6.0    3.8    3.4    2.6
Complet. [%%]    66.7   98.5  100.0  100.0  100.0   99.9   99.8   99.6   82.4
<I/sigma>      263.1  144.5   83.2   43.1   29.1   21.1   15.0   11.7    7.9
R(int)         0.047  0.051  0.052  0.058  0.063  0.070  0.084  0.099  0.201
#----------------------------------------------------------------------------
;
_stoe_measurement_identifier WOJ094_150K
_stoe_measurement_max_exposure_per_frame '6.0 s'
_stoe_measurement_mean_exposure_per_frame '5.9 s'
_stoe_measurement_min_exposure_per_frame '2.0 s'
_stoe_measurement_total_exposure_time '3.2 h'
_stoe_measurement_total_frame_number 1961
_stoe_measurement_total_run_number 32
_stoe_measurement_tube_power '50.0 W'

loop_
_space_group_symop_operation_xyz
'x, y, z'
'-x+1/2, y+1/2, -z+1/2'
'-x, -y, -z'
'x-1/2, -y-1/2, z-1/2'

loop_
_atom_site_label
_atom_site_type_symbol
_atom_site_fract_x
_atom_site_fract_y
_atom_site_fract_z
_atom_site_U_iso_or_equiv
_atom_site_adp_type
_atom_site_occupancy
_atom_site_site_symmetry_order
_atom_site_calc_flag
_atom_site_refinement_flags_posn
_atom_site_refinement_flags_adp
_atom_site_refinement_flags_occupancy
_atom_site_disorder_assembly
_atom_site_disorder_group
Cu1 Cu 0.35278(4) 0.78680(3) 0.69293(3) 0.0328(2) Uani 1 1 d . . . . .
P1 P 0.37089(7) 0.67893(5) 0.66004(6) 0.0323(3) Uani 1 1 d . . . . .
P2 P 0.40123(7) 0.80837(5) 0.83019(6) 0.0328(3) Uani 1 1 d . . . . .
P3 P 0.28759(9) 0.60980(6) 1.10328(7) 0.0472(3) Uani 1 1 d D . . . .
O005 O 0.3135(2) 0.68143(13) 0.83599(18) 0.0357(6) Uani 1 1 d . . . . .
F1 F 0.3357(2) 0.55414(15) 1.0500(2) 0.0630(8) Uani 1 1 d D . . . .
N1 N 0.2211(2) 0.83429(16) 0.6686(2) 0.0339(7) Uani 1 1 d . . . . .
N2 N 0.3858(2) 0.84973(16) 0.5929(2) 0.0343(7) Uani 1 1 d . . . . .
F4 F 0.3810(4) 0.6547(3) 1.0949(4) 0.0547(8) Uani 0.6 1 d D . P A 1
F6 F 0.3337(5) 0.5804(3) 1.1868(4) 0.0547(8) Uani 0.6 1 d D . P B 1
F3 F 0.2400(3) 0.66556(19) 1.1575(2) 0.0765(11) Uani 1 1 d D . . . .
F2 F 0.2456(4) 0.6467(3) 1.0199(3) 0.0547(8) Uani 0.6 1 d D . P C 1
C22 C 0.4843(3) 0.6394(2) 0.6927(2) 0.0350(8) Uani 1 1 d . . . . .
F5 F 0.1926(4) 0.5723(3) 1.1087(4) 0.0547(8) Uani 0.6 1 d D . P B 1
C46 C 0.3090(3) 0.8330(2) 0.9003(3) 0.0374(9) Uani 1 1 d . . . . .
C35 C 0.4542(3) 0.7357(2) 0.8814(2) 0.0345(8) Uani 1 1 d . . . . .
C23 C 0.5635(3) 0.6771(2) 0.7167(3) 0.0383(9) Uani 1 1 d . . . . .
H23 H 0.558337 0.722560 0.715963 0.046 Uiso 1 1 calc R U . . .
C5 C 0.2311(3) 0.89038(19) 0.6251(2) 0.0344(8) Uani 1 1 d . . . . .
C6 C 0.3174(3) 0.8957(2) 0.5764(3) 0.0371(9) Uani 1 1 d . . . . .
C36 C 0.5454(3) 0.7340(2) 0.9232(3) 0.0400(9) Uani 1 1 d . . . . .
H36 H 0.578930 0.772833 0.932946 0.048 Uiso 1 1 calc R U . . .
C34 C 0.4057(3) 0.6763(2) 0.8715(2) 0.0338(8) Uani 1 1 d . . . . .
C11 C 0.5344(3) 0.7963(2) 0.5607(3) 0.0462(10) Uani 1 1 d . . . . .
H11A H 0.570816 0.804692 0.612497 0.069 Uiso 1 1 calc R U . . .
H11B H 0.576179 0.795502 0.515172 0.069 Uiso 1 1 calc R U . . .
H11C H 0.502927 0.754656 0.564057 0.069 Uiso 1 1 calc R U . . .
C4 C 0.1613(3) 0.9387(2) 0.6212(3) 0.0416(9) Uani 1 1 d . . . . .
H4 H 0.170133 0.977372 0.591643 0.050 Uiso 1 1 calc R U . . .
C47 C 0.2935(3) 0.7999(2) 0.9751(3) 0.0441(10) Uani 1 1 d . . . . .
H47 H 0.328753 0.762604 0.989678 0.053 Uiso 1 1 calc R U . . .
C29 C 0.2700(3) 0.62965(19) 0.7917(3) 0.0348(8) Uani 1 1 d . . . . .
C28 C 0.2858(3) 0.6238(2) 0.7053(3) 0.0375(9) Uani 1 1 d . . . . .
C10 C 0.4619(3) 0.8489(2) 0.5456(3) 0.0390(9) Uani 1 1 d . . . . .
C1 C 0.1393(3) 0.8241(2) 0.7074(3) 0.0387(9) Uani 1 1 d . . . . .
C39 C 0.4461(3) 0.6175(2) 0.8973(3) 0.0376(9) Uani 1 1 d . . . . .
H39 H 0.412771 0.578430 0.889011 0.045 Uiso 1 1 calc R U . . .
C27 C 0.4936(3) 0.5707(2) 0.6963(3) 0.0434(10) Uani 1 1 d . . . . .
H27 H 0.441401 0.544212 0.681479 0.052 Uiso 1 1 calc R U . . .
C40 C 0.4905(3) 0.8725(2) 0.8518(3) 0.0366(9) Uani 1 1 d . . . . .
C42 C 0.5761(3) 0.9473(2) 0.9460(3) 0.0502(11) Uani 1 1 d . . . . .
H42 H 0.587862 0.964341 0.999814 0.060 Uiso 1 1 calc R U . . .
C37 C 0.5853(3) 0.6755(2) 0.9500(3) 0.0461(10) Uani 1 1 d . . . . .
H37 H 0.645415 0.675110 0.977838 0.055 Uiso 1 1 calc R U . . .
C3 C 0.0788(3) 0.9283(2) 0.6618(3) 0.0480(11) Uani 1 1 d . . . . .
H3 H 0.031608 0.960306 0.660962 0.058 Uiso 1 1 calc R U . . .
C33 C 0.2296(3) 0.5776(2) 0.6591(3) 0.0423(10) Uani 1 1 d . . . . .
H33 H 0.237375 0.572362 0.601919 0.051 Uiso 1 1 calc R U . . .
C51 C 0.2530(3) 0.8872(2) 0.8781(3) 0.0436(10) Uani 1 1 d . . . . .
H51 H 0.259950 0.908101 0.826956 0.052 Uiso 1 1 calc R U . . .
C32 C 0.1628(3) 0.5397(2) 0.6976(3) 0.0477(11) Uani 1 1 d . . . . .
H32 H 0.125594 0.509958 0.665869 0.057 Uiso 1 1 calc R U . . .
C30 C 0.2055(3) 0.5914(2) 0.8298(3) 0.0413(9) Uani 1 1 d . . . . .
H30 H 0.198050 0.595644 0.887193 0.050 Uiso 1 1 calc R U . . .
C16 C 0.3553(3) 0.6630(2) 0.5468(3) 0.0388(9) Uani 1 1 d . . . . .
C48 C 0.2264(4) 0.8226(3) 1.0269(3) 0.0525(12) Uani 1 1 d . . . . .
H48 H 0.216541 0.800308 1.076572 0.063 Uiso 1 1 calc R U . . .
C31 C 0.1511(3) 0.5459(2) 0.7828(3) 0.0478(11) Uani 1 1 d . . . . .
H31 H 0.107058 0.519820 0.808499 0.057 Uiso 1 1 calc R U . . .
C38 C 0.5369(3) 0.6177(2) 0.9356(3) 0.0447(10) Uani 1 1 d . . . . .
H38 H 0.565539 0.578221 0.951947 0.054 Uiso 1 1 calc R U . . .
C2 C 0.0668(3) 0.8702(2) 0.7037(3) 0.0451(10) Uani 1 1 d . . . . .
H2 H 0.010365 0.861871 0.729441 0.054 Uiso 1 1 calc R U . . .
C41 C 0.5083(3) 0.8992(2) 0.9325(3) 0.0446(10) Uani 1 1 d . . . . .
H41 H 0.474207 0.884353 0.977018 0.054 Uiso 1 1 calc R U . . .
C7 C 0.3249(4) 0.9417(2) 0.5141(3) 0.0512(11) Uani 1 1 d . . . . .
H7 H 0.276779 0.972430 0.503520 0.061 Uiso 1 1 calc R U . . .
C9 C 0.4732(4) 0.8948(3) 0.4830(3) 0.0533(12) Uani 1 1 d . . . . .
H9 H 0.526824 0.893842 0.451556 0.064 Uiso 1 1 calc R U . . .
C45 C 0.5417(4) 0.8963(2) 0.7870(3) 0.0499(11) Uani 1 1 d . . . . .
H45 H 0.530736 0.879181 0.733174 0.060 Uiso 1 1 calc R U . . .
C26 C 0.5798(4) 0.5425(3) 0.7215(3) 0.0534(12) Uani 1 1 d . . . . .
H26 H 0.585387 0.497103 0.723740 0.064 Uiso 1 1 calc R U . . .
C12 C 0.1324(3) 0.7595(2) 0.7523(3) 0.0469(10) Uani 1 1 d . U . . .
H12A H 0.178302 0.760284 0.800302 0.056 Uiso 1 1 calc R U . . .
H12B H 0.152735 0.725597 0.714649 0.056 Uiso 1 1 calc R U . . .
C43 C 0.6264(4) 0.9706(3) 0.8813(4) 0.0605(14) Uani 1 1 d . . . . .
H43 H 0.671933 1.003259 0.890971 0.073 Uiso 1 1 calc R U . . .
C50 C 0.1872(4) 0.9100(3) 0.9320(3) 0.0551(12) Uani 1 1 d . . . . .
H50 H 0.151780 0.947409 0.918031 0.066 Uiso 1 1 calc R U . . .
C8 C 0.4043(4) 0.9421(3) 0.4675(4) 0.0598(14) Uani 1 1 d . . . . .
H8 H 0.411280 0.973681 0.426314 0.072 Uiso 1 1 calc R U . . .
C24 C 0.6492(3) 0.6488(3) 0.7413(3) 0.0503(11) Uani 1 1 d . . . . .
H24 H 0.701380 0.675219 0.756613 0.060 Uiso 1 1 calc R U . . .
C17 C 0.2952(4) 0.7047(3) 0.5004(3) 0.0520(12) Uani 1 1 d . . . . .
H17 H 0.262410 0.737362 0.527405 0.062 Uiso 1 1 calc R U . . .
C44 C 0.6088(4) 0.9449(3) 0.8010(4) 0.0635(15) Uani 1 1 d . . . . .
H44 H 0.642413 0.960553 0.756684 0.076 Uiso 1 1 calc R U . . .
C49 C 0.1735(4) 0.8777(3) 1.0067(4) 0.0599(13) Uani 1 1 d . . . . .
H49 H 0.128949 0.893070 1.042830 0.072 Uiso 1 1 calc R U . . .
C19 C 0.3309(4) 0.6509(4) 0.3734(3) 0.0720(17) Uani 1 1 d . . . . .
H19 H 0.322709 0.646652 0.315302 0.086 Uiso 1 1 calc R U . . .
C18 C 0.2834(4) 0.6980(3) 0.4137(3) 0.0640(15) Uani 1 1 d . . . . .
H18 H 0.242537 0.726164 0.382928 0.077 Uiso 1 1 calc R U . . .
C25 C 0.6585(4) 0.5815(3) 0.7437(3) 0.0567(13) Uani 1 1 d . . . . .
H25 H 0.716882 0.562459 0.759875 0.068 Uiso 1 1 calc R U . . .
C21 C 0.4041(4) 0.6145(3) 0.5057(3) 0.0600(14) Uani 1 1 d . . . . .
H21 H 0.444872 0.586007 0.535995 0.072 Uiso 1 1 calc R U . . .
C20 C 0.3913(5) 0.6093(4) 0.4192(4) 0.080(2) Uani 1 1 d . . . . .
H20 H 0.424156 0.577132 0.391332 0.096 Uiso 1 1 calc R U . . .
C13 C 0.0376(4) 0.7382(3) 0.7839(4) 0.0724(16) Uani 1 1 d . U . . .
H13A H 0.047952 0.701814 0.822523 0.087 Uiso 1 1 calc R U . . .
H13B H 0.010700 0.774144 0.814603 0.087 Uiso 1 1 calc R U . . .
C14 C -0.0326(5) 0.7178(4) 0.7132(7) 0.101(3) Uani 1 1 d . U . . .
H14 H -0.050462 0.748520 0.672017 0.121 Uiso 1 1 calc R U . . .
C15 C -0.0696(7) 0.6591(5) 0.7069(9) 0.144(5) Uani 1 1 d . U . . .
H15A H -0.109283 0.648875 0.665776 0.173 Uiso 1 1 d R U . . .
H15B H -0.053953 0.630535 0.745036 0.173 Uiso 1 1 d R U . . .
F7 F 0.2177(9) 0.5526(6) 1.1314(7) 0.0454(16) Uani 0.25 1 d D . P B 2
F10 F 0.2257(8) 0.6196(7) 1.0205(6) 0.0454(16) Uani 0.25 1 d D . P B 2
F8 F 0.3696(9) 0.6584(8) 1.0769(7) 0.0454(16) Uani 0.25 1 d D . P B 2
F9 F 0.3548(10) 0.5932(10) 1.1849(8) 0.0454(16) Uani 0.25 1 d D . P B 2
F11 F 0.1903(12) 0.5931(12) 1.051(2) 0.079(5) Uani 0.15 1 d D . P B 3
F14 F 0.3221(16) 0.6697(9) 1.0577(15) 0.079(5) Uani 0.15 1 d D . P B 3
F12 F 0.2545(17) 0.5446(8) 1.1492(17) 0.079(5) Uani 0.15 1 d D . P B 3
F13 F 0.368(2) 0.596(2) 1.176(2) 0.079(5) Uani 0.15 1 d D . P B 3

loop_
_atom_site_aniso_label
_atom_site_aniso_U_11
_atom_site_aniso_U_22
_atom_site_aniso_U_33
_atom_site_aniso_U_23
_atom_site_aniso_U_13
_atom_site_aniso_U_12
Cu1 0.0343(3) 0.0319(3) 0.0316(3) 0.0018(2) -0.0021(2) 0.0028(2)
P1 0.0349(5) 0.0307(5) 0.0310(5) -0.0010(4) -0.0008(4) 0.0007(4)
P2 0.0359(5) 0.0318(5) 0.0303(5) -0.0010(4) -0.0021(4) 0.0019(4)
P3 0.0461(6) 0.0578(7) 0.0368(6) -0.0098(5) -0.0054(5) 0.0034(5)
O005 0.0376(15) 0.0307(14) 0.0381(15) -0.0006(11) -0.0036(12) -0.0010(11)
F1 0.0703(19) 0.0577(18) 0.0628(18) -0.0223(15) 0.0186(15) -0.0106(15)
N1 0.0331(17) 0.0327(16) 0.0350(16) 0.0000(13) -0.0040(13) 0.0022(13)
N2 0.0344(17) 0.0332(17) 0.0346(16) 0.0014(13) -0.0051(13) 0.0030(13)
F4 0.0600(17) 0.0545(15) 0.0488(17) 0.0053(12) -0.0029(12) -0.0029(12)
F6 0.0600(17) 0.0545(15) 0.0488(17) 0.0053(12) -0.0029(12) -0.0029(12)
F3 0.078(2) 0.095(3) 0.0538(18) -0.0235(17) -0.0151(16) 0.038(2)
F2 0.0600(17) 0.0545(15) 0.0488(17) 0.0053(12) -0.0029(12) -0.0029(12)
C22 0.039(2) 0.036(2) 0.0301(18) 0.0015(15) -0.0004(15) 0.0010(16)
F5 0.0600(17) 0.0545(15) 0.0488(17) 0.0053(12) -0.0029(12) -0.0029(12)
C46 0.041(2) 0.033(2) 0.038(2) -0.0030(16) -0.0043(17) -0.0001(16)
C35 0.038(2) 0.035(2) 0.0307(18) -0.0030(15) 0.0002(15) 0.0021(16)
C23 0.039(2) 0.042(2) 0.034(2) 0.0012(17) 0.0015(16) 0.0033(17)
C5 0.037(2) 0.0310(19) 0.0346(19) -0.0014(15) -0.0055(16) 0.0029(15)
C6 0.042(2) 0.0310(19) 0.037(2) 0.0003(16) -0.0045(17) 0.0017(16)
C36 0.042(2) 0.038(2) 0.039(2) 0.0007(17) -0.0063(17) 0.0034(17)
C34 0.0336(19) 0.038(2) 0.0299(18) 0.0006(15) -0.0017(15) 0.0028(16)
C11 0.042(2) 0.043(2) 0.054(3) 0.010(2) 0.008(2) 0.0038(19)
C4 0.044(2) 0.035(2) 0.045(2) -0.0017(17) -0.0042(18) 0.0055(17)
C47 0.050(3) 0.043(2) 0.040(2) -0.0016(18) 0.0061(19) 0.0031(19)
C29 0.0323(19) 0.0332(19) 0.038(2) -0.0003(16) -0.0062(16) -0.0015(15)
C28 0.039(2) 0.035(2) 0.038(2) -0.0014(16) -0.0027(17) 0.0023(16)
C10 0.038(2) 0.038(2) 0.041(2) 0.0035(17) 0.0040(17) -0.0016(17)
C1 0.034(2) 0.041(2) 0.040(2) -0.0009(17) -0.0027(17) 0.0018(17)
C39 0.047(2) 0.032(2) 0.0335(19) 0.0058(15) -0.0023(17) -0.0006(17)
C27 0.052(3) 0.036(2) 0.043(2) -0.0011(18) 0.0033(19) 0.0064(19)
C40 0.040(2) 0.034(2) 0.036(2) -0.0020(16) 0.0000(16) 0.0067(16)
C42 0.049(3) 0.049(3) 0.052(3) -0.016(2) -0.006(2) 0.001(2)
C37 0.041(2) 0.047(2) 0.049(2) 0.003(2) -0.0140(19) 0.0042(19)
C3 0.044(2) 0.043(2) 0.056(3) -0.004(2) -0.002(2) 0.016(2)
C33 0.046(2) 0.039(2) 0.041(2) -0.0024(18) -0.0034(18) -0.0045(18)
C51 0.046(2) 0.041(2) 0.044(2) -0.0002(18) 0.0028(19) 0.0066(18)
C32 0.046(2) 0.040(2) 0.055(3) -0.002(2) -0.004(2) -0.0094(19)
C30 0.038(2) 0.046(2) 0.040(2) 0.0066(18) 0.0018(17) -0.0012(18)
C16 0.036(2) 0.045(2) 0.034(2) -0.0035(17) -0.0016(16) -0.0034(17)
C48 0.059(3) 0.057(3) 0.043(2) 0.003(2) 0.014(2) -0.001(2)
C31 0.044(2) 0.045(2) 0.054(3) 0.009(2) -0.003(2) -0.0110(19)
C38 0.052(3) 0.040(2) 0.040(2) 0.0053(18) -0.0093(19) 0.0084(19)
C2 0.039(2) 0.049(3) 0.047(2) -0.001(2) 0.0016(19) 0.0068(19)
C41 0.048(2) 0.046(2) 0.039(2) -0.0052(19) -0.0028(19) 0.0002(19)
C7 0.057(3) 0.044(3) 0.052(3) 0.015(2) 0.004(2) 0.009(2)
C9 0.049(3) 0.055(3) 0.056(3) 0.020(2) 0.013(2) 0.005(2)
C45 0.057(3) 0.049(3) 0.043(2) -0.005(2) 0.006(2) -0.008(2)
C26 0.066(3) 0.047(3) 0.047(3) 0.005(2) 0.005(2) 0.023(2)
C12 0.042(2) 0.046(2) 0.052(3) 0.007(2) 0.0006(19) 0.0014(19)
C43 0.056(3) 0.051(3) 0.074(4) -0.014(3) 0.001(3) -0.013(2)
C50 0.055(3) 0.053(3) 0.057(3) -0.004(2) 0.002(2) 0.018(2)
C8 0.061(3) 0.057(3) 0.063(3) 0.028(3) 0.014(3) 0.012(2)
C24 0.040(2) 0.068(3) 0.042(2) -0.001(2) -0.0023(19) 0.004(2)
C17 0.048(3) 0.066(3) 0.040(2) 0.001(2) -0.005(2) 0.007(2)
C44 0.069(3) 0.063(3) 0.058(3) -0.006(3) 0.007(3) -0.026(3)
C49 0.058(3) 0.066(3) 0.057(3) -0.008(3) 0.019(2) 0.008(3)
C19 0.068(4) 0.113(5) 0.034(2) -0.015(3) -0.003(2) -0.006(4)
C18 0.059(3) 0.099(4) 0.033(2) 0.004(3) -0.008(2) 0.003(3)
C25 0.052(3) 0.072(3) 0.046(3) 0.004(2) -0.003(2) 0.023(3)
C21 0.071(3) 0.066(3) 0.041(3) -0.017(2) -0.004(2) 0.012(3)
C20 0.089(5) 0.108(5) 0.043(3) -0.030(3) -0.006(3) 0.026(4)
C13 0.059(3) 0.076(4) 0.083(4) 0.018(3) 0.012(3) 0.005(3)
C14 0.056(4) 0.079(4) 0.164(8) 0.032(5) -0.032(4) -0.008(3)
C15 0.088(6) 0.096(6) 0.240(14) 0.033(7) -0.062(7) -0.033(5)
F7 0.045(4) 0.061(4) 0.029(3) -0.005(3) -0.009(2) -0.012(3)
F10 0.045(4) 0.061(4) 0.029(3) -0.005(3) -0.009(2) -0.012(3)
F8 0.045(4) 0.061(4) 0.029(3) -0.005(3) -0.009(2) -0.012(3)
F9 0.045(4) 0.061(4) 0.029(3) -0.005(3) -0.009(2) -0.012(3)
F11 0.064(8) 0.068(8) 0.101(11) 0.001(7) -0.028(7) 0.017(6)
F14 0.064(8) 0.068(8) 0.101(11) 0.001(7) -0.028(7) 0.017(6)
F12 0.064(8) 0.068(8) 0.101(11) 0.001(7) -0.028(7) 0.017(6)
F13 0.064(8) 0.068(8) 0.101(11) 0.001(7) -0.028(7) 0.017(6)

loop_
_atom_type_symbol
_atom_type_description
_atom_type_scat_dispersion_real
_atom_type_scat_dispersion_imag
_atom_type_scat_source
C C 0.0181 0.0091 'International Tables Vol C Tables 4.2.6.8 and 6.1.1.4'
H H 0.0000 0.0000 'International Tables Vol C Tables 4.2.6.8 and 6.1.1.4'
Cu Cu -1.9646 0.5888 'International Tables Vol C Tables 4.2.6.8 and 6.1.1.4'
F F 0.0727 0.0534 'International Tables Vol C Tables 4.2.6.8 and 6.1.1.4'
N N 0.0311 0.0180 'International Tables Vol C Tables 4.2.6.8 and 6.1.1.4'
O O 0.0492 0.0322 'International Tables Vol C Tables 4.2.6.8 and 6.1.1.4'
P P 0.2955 0.4335 'International Tables Vol C Tables 4.2.6.8 and 6.1.1.4'

loop_
_exptl_crystal_face_index_h
_exptl_crystal_face_index_k
_exptl_crystal_face_index_l
_exptl_crystal_face_perp_dist
0 1 30 0.1716
-1 -30 -13 0.2005
1 10 -8 0.3678
-5 -2 -30 0.3047
3 30 11 0.2157
3 1 15 0.4863

loop_
_geom_angle_atom_site_label_1
_geom_angle_atom_site_label_2
_geom_angle_atom_site_label_3
_geom_angle
_geom_angle_site_symmetry_1
_geom_angle_site_symmetry_3
_geom_angle_publ_flag
P1 Cu1 P2 111.94(4) . . ?
N1 Cu1 P1 120.76(10) . . ?
N1 Cu1 P2 107.12(10) . . ?
N1 Cu1 N2 79.20(13) . . ?
N2 Cu1 P1 112.29(10) . . ?
N2 Cu1 P2 122.32(10) . . ?
C22 P1 Cu1 117.80(14) . . ?
C22 P1 C16 104.56(19) . . ?
C28 P1 Cu1 114.83(14) . . ?
C28 P1 C22 101.32(19) . . ?
C28 P1 C16 103.75(19) . . ?
C16 P1 Cu1 112.91(15) . . ?
C46 P2 Cu1 117.01(14) . . ?
C35 P2 Cu1 111.04(13) . . ?
C35 P2 C46 103.56(19) . . ?
C35 P2 C40 103.86(19) . . ?
C40 P2 Cu1 118.49(14) . . ?
C40 P2 C46 101.02(19) . . ?
F1 P3 F3 179.5(2) . . ?
F1 P3 F7 85.3(5) . . ?
F1 P3 F8 88.0(7) . . ?
F1 P3 F9 91.9(9) . . ?
F1 P3 F11 87.0(10) . . ?
F1 P3 F12 78.2(11) . . ?
F1 P3 F13 87.8(17) . . ?
F6 P3 F1 90.7(3) . . ?
F6 P3 F3 88.8(3) . . ?
F3 P3 F7 94.8(5) . . ?
F3 P3 F12 101.6(11) . . ?
F5 P3 F1 94.2(2) . . ?
F5 P3 F6 94.4(3) . . ?
F5 P3 F3 86.1(3) . . ?
F10 P3 F1 82.7(5) . . ?
F10 P3 F3 97.8(5) . . ?
F10 P3 F7 90.6(6) . . ?
F10 P3 F8 94.1(6) . . ?
F10 P3 F9 174.5(9) . . ?
F8 P3 F3 91.9(7) . . ?
F8 P3 F7 171.2(8) . . ?
F8 P3 F9 86.9(6) . . ?
F9 P3 F3 87.6(9) . . ?
F9 P3 F7 87.8(6) . . ?
F11 P3 F3 93.5(10) . . ?
F11 P3 F12 78.3(14) . . ?
F11 P3 F13 153(2) . . ?
F14 P3 F1 99.2(10) . . ?
F14 P3 F3 80.9(10) . . ?
F14 P3 F11 102.2(13) . . ?
F14 P3 F12 177.4(14) . . ?
F14 P3 F13 104.9(15) . . ?
F13 P3 F3 91.7(17) . . ?
F13 P3 F12 74.6(18) . . ?
C34 O005 C29 121.4(3) . . ?
C5 N1 Cu1 111.6(3) . . ?
C5 N1 C1 118.8(3) . . ?
C1 N1 Cu1 127.3(3) . . ?
C6 N2 Cu1 112.3(3) . . ?
C10 N2 Cu1 129.1(3) . . ?
C10 N2 C6 118.6(4) . . ?
C23 C22 P1 120.3(3) . . ?
C23 C22 C27 118.0(4) . . ?
C27 C22 P1 121.8(3) . . ?
C47 C46 P2 122.7(3) . . ?
C51 C46 P2 118.2(3) . . ?
C51 C46 C47 119.1(4) . . ?
C36 C35 P2 124.5(3) . . ?
C34 C35 P2 118.1(3) . . ?
C34 C35 C36 117.1(4) . . ?
C22 C23 H23 119.3 . . ?
C24 C23 C22 121.5(4) . . ?
C24 C23 H23 119.3 . . ?
N1 C5 C6 116.4(3) . . ?
N1 C5 C4 122.0(4) . . ?
C4 C5 C6 121.4(4) . . ?
N2 C6 C5 116.1(4) . . ?
N2 C6 C7 121.8(4) . . ?
C7 C6 C5 122.0(4) . . ?
C35 C36 H36 119.6 . . ?
C37 C36 C35 120.7(4) . . ?
C37 C36 H36 119.6 . . ?
O005 C34 C35 114.7(3) . . ?
C39 C34 O005 123.1(4) . . ?
C39 C34 C35 122.2(4) . . ?
H11A C11 H11B 109.5 . . ?
H11A C11 H11C 109.5 . . ?
H11B C11 H11C 109.5 . . ?
C10 C11 H11A 109.5 . . ?
C10 C11 H11B 109.5 . . ?
C10 C11 H11C 109.5 . . ?
C5 C4 H4 120.6 . . ?
C3 C4 C5 118.7(4) . . ?
C3 C4 H4 120.6 . . ?
C46 C47 H47 120.0 . . ?
C48 C47 C46 119.9(4) . . ?
C48 C47 H47 120.0 . . ?
O005 C29 C28 117.9(4) . . ?
C30 C29 O005 119.4(4) . . ?
C30 C29 C28 122.2(4) . . ?
C29 C28 P1 118.6(3) . . ?
C33 C28 P1 124.6(3) . . ?
C33 C28 C29 116.7(4) . . ?
N2 C10 C11 118.6(4) . . ?
N2 C10 C9 121.6(4) . . ?
C9 C10 C11 119.9(4) . . ?
N1 C1 C2 121.3(4) . . ?
N1 C1 C12 115.6(4) . . ?
C2 C1 C12 123.1(4) . . ?
C34 C39 H39 120.6 . . ?
C34 C39 C38 118.8(4) . . ?
C38 C39 H39 120.6 . . ?
C22 C27 H27 119.8 . . ?
C26 C27 C22 120.3(5) . . ?
C26 C27 H27 119.8 . . ?
C41 C40 P2 122.1(3) . . ?
C45 C40 P2 119.5(3) . . ?
C45 C40 C41 118.3(4) . . ?
C41 C42 H42 119.5 . . ?
C43 C42 H42 119.5 . . ?
C43 C42 C41 121.0(5) . . ?
C36 C37 H37 119.8 . . ?
C36 C37 C38 120.3(4) . . ?
C38 C37 H37 119.8 . . ?
C4 C3 H3 120.3 . . ?
C2 C3 C4 119.5(4) . . ?
C2 C3 H3 120.3 . . ?
C28 C33 H33 119.5 . . ?
C32 C33 C28 121.0(4) . . ?
C32 C33 H33 119.5 . . ?
C46 C51 H51 120.0 . . ?
C50 C51 C46 120.0(4) . . ?
C50 C51 H51 120.0 . . ?
C33 C32 H32 119.8 . . ?
C31 C32 C33 120.5(4) . . ?
C31 C32 H32 119.8 . . ?
C29 C30 H30 120.0 . . ?
C29 C30 C31 119.9(4) . . ?
C31 C30 H30 120.0 . . ?
C17 C16 P1 116.7(3) . . ?
C17 C16 C21 119.3(4) . . ?
C21 C16 P1 123.9(4) . . ?
C47 C48 H48 119.4 . . ?
C47 C48 C49 121.1(5) . . ?
C49 C48 H48 119.4 . . ?
C32 C31 C30 119.7(4) . . ?
C32 C31 H31 120.2 . . ?
C30 C31 H31 120.2 . . ?
C39 C38 H38 119.7 . . ?
C37 C38 C39 120.7(4) . . ?
C37 C38 H38 119.7 . . ?
C1 C2 H2 120.2 . . ?
C3 C2 C1 119.6(4) . . ?
C3 C2 H2 120.2 . . ?
C40 C41 H41 119.9 . . ?
C42 C41 C40 120.2(5) . . ?
C42 C41 H41 119.9 . . ?
C6 C7 H7 120.2 . . ?
C6 C7 C8 119.5(4) . . ?
C8 C7 H7 120.2 . . ?
C10 C9 H9 120.2 . . ?
C8 C9 C10 119.5(5) . . ?
C8 C9 H9 120.2 . . ?
C40 C45 H45 119.5 . . ?
C44 C45 C40 121.0(5) . . ?
C44 C45 H45 119.5 . . ?
C27 C26 H26 119.8 . . ?
C27 C26 C25 120.4(5) . . ?
C25 C26 H26 119.8 . . ?
C1 C12 H12A 107.5 . . ?
C1 C12 H12B 107.5 . . ?
C1 C12 C13 119.4(4) . . ?
H12A C12 H12B 107.0 . . ?
C13 C12 H12A 107.5 . . ?
C13 C12 H12B 107.5 . . ?
C42 C43 H43 120.3 . . ?
C42 C43 C44 119.3(5) . . ?
C44 C43 H43 120.3 . . ?
C51 C50 H50 119.8 . . ?
C51 C50 C49 120.5(5) . . ?
C49 C50 H50 119.8 . . ?
C7 C8 C9 119.0(5) . . ?
C7 C8 H8 120.5 . . ?
C9 C8 H8 120.5 . . ?
C23 C24 H24 119.8 . . ?
C23 C24 C25 120.4(5) . . ?
C25 C24 H24 119.8 . . ?
C16 C17 H17 119.9 . . ?
C16 C17 C18 120.3(5) . . ?
C18 C17 H17 119.9 . . ?
C45 C44 C43 120.2(5) . . ?
C45 C44 H44 119.9 . . ?
C43 C44 H44 119.9 . . ?
C48 C49 C50 119.3(5) . . ?
C48 C49 H49 120.4 . . ?
C50 C49 H49 120.4 . . ?
C18 C19 H19 120.2 . . ?
C18 C19 C20 119.6(5) . . ?
C20 C19 H19 120.2 . . ?
C17 C18 H18 119.7 . . ?
C19 C18 C17 120.6(5) . . ?
C19 C18 H18 119.7 . . ?
C26 C25 H25 120.3 . . ?
C24 C25 C26 119.4(5) . . ?
C24 C25 H25 120.3 . . ?
C16 C21 H21 120.5 . . ?
C20 C21 C16 119.1(5) . . ?
C20 C21 H21 120.5 . . ?
C19 C20 C21 121.2(6) . . ?
C19 C20 H20 119.4 . . ?
C21 C20 H20 119.4 . . ?
C12 C13 H13A 109.2 . . ?
C12 C13 H13B 109.2 . . ?
H13A C13 H13B 107.9 . . ?
C14 C13 C12 112.3(6) . . ?
C14 C13 H13A 109.2 . . ?
C14 C13 H13B 109.2 . . ?
C13 C14 H14 118.4 . . ?
C15 C14 C13 123.2(8) . . ?
C15 C14 H14 118.4 . . ?
C14 C15 H15A 121.1 . . ?
C14 C15 H15B 118.9 . . ?
H15A C15 H15B 120.0 . . ?

loop_
_geom_bond_atom_site_label_1
_geom_bond_atom_site_label_2
_geom_bond_distance
_geom_bond_site_symmetry_2
_geom_bond_publ_flag
Cu1 P1 2.2799(11) . ?
Cu1 P2 2.2923(11) . ?
Cu1 N1 2.103(3) . ?
Cu1 N2 2.119(3) . ?
P1 C22 1.832(4) . ?
P1 C28 1.822(4) . ?
P1 C16 1.832(4) . ?
P2 C46 1.832(4) . ?
P2 C35 1.828(4) . ?
P2 C40 1.830(4) . ?
P3 F1 1.593(3) . ?
P3 F6 1.564(5) . ?
P3 F3 1.599(3) . ?
P3 F5 1.545(5) . ?
P3 F7 1.607(5) . ?
P3 F10 1.547(8) . ?
P3 F8 1.595(5) . ?
P3 F9 1.596(5) . ?
P3 F11 1.593(5) . ?
P3 F14 1.516(14) . ?
P3 F12 1.600(5) . ?
P3 F13 1.595(13) . ?
O005 C34 1.386(5) . ?
O005 C29 1.391(5) . ?
N1 C5 1.349(5) . ?
N1 C1 1.355(5) . ?
N2 C6 1.358(5) . ?
N2 C10 1.346(5) . ?
C22 C23 1.387(6) . ?
C22 C27 1.410(6) . ?
C46 C47 1.397(6) . ?
C46 C51 1.390(6) . ?
C35 C36 1.408(6) . ?
C35 C34 1.396(6) . ?
C23 H23 0.9300 . ?
C23 C24 1.371(6) . ?
C5 C6 1.482(6) . ?
C5 C4 1.389(6) . ?
C6 C7 1.374(6) . ?
C36 H36 0.9300 . ?
C36 C37 1.375(6) . ?
C34 C39 1.378(6) . ?
C11 H11A 0.9600 . ?
C11 H11B 0.9600 . ?
C11 H11C 0.9600 . ?
C11 C10 1.489(6) . ?
C4 H4 0.9300 . ?
C4 C3 1.379(7) . ?
C47 H47 0.9300 . ?
C47 C48 1.370(7) . ?
C29 C28 1.412(6) . ?
C29 C30 1.366(6) . ?
C28 C33 1.408(6) . ?
C10 C9 1.385(6) . ?
C1 C2 1.384(6) . ?
C1 C12 1.506(6) . ?
C39 H39 0.9300 . ?
C39 C38 1.380(6) . ?
C27 H27 0.9300 . ?
C27 C26 1.378(7) . ?
C40 C41 1.405(6) . ?
C40 C45 1.382(6) . ?
C42 H42 0.9300 . ?
C42 C41 1.375(7) . ?
C42 C43 1.370(8) . ?
C37 H37 0.9300 . ?
C37 C38 1.375(7) . ?
C3 H3 0.9300 . ?
C3 C2 1.376(7) . ?
C33 H33 0.9300 . ?
C33 C32 1.387(6) . ?
C51 H51 0.9300 . ?
C51 C50 1.381(7) . ?
C32 H32 0.9300 . ?
C32 C31 1.382(7) . ?
C30 H30 0.9300 . ?
C30 C31 1.392(6) . ?
C16 C17 1.382(6) . ?
C16 C21 1.389(7) . ?
C48 H48 0.9300 . ?
C48 C49 1.376(8) . ?
C31 H31 0.9300 . ?
C38 H38 0.9300 . ?
C2 H2 0.9300 . ?
C41 H41 0.9300 . ?
C7 H7 0.9300 . ?
C7 C8 1.376(7) . ?
C9 H9 0.9300 . ?
C9 C8 1.377(7) . ?
C45 H45 0.9300 . ?
C45 C44 1.377(7) . ?
C26 H26 0.9300 . ?
C26 C25 1.391(8) . ?
C12 H12A 0.9700 . ?
C12 H12B 0.9700 . ?
C12 C13 1.515(7) . ?
C43 H43 0.9300 . ?
C43 C44 1.390(8) . ?
C50 H50 0.9300 . ?
C50 C49 1.383(8) . ?
C8 H8 0.9300 . ?
C24 H24 0.9300 . ?
C24 C25 1.380(8) . ?
C17 H17 0.9300 . ?
C17 C18 1.388(7) . ?
C44 H44 0.9300 . ?
C49 H49 0.9300 . ?
C19 H19 0.9300 . ?
C19 C18 1.353(9) . ?
C19 C20 1.377(9) . ?
C18 H18 0.9300 . ?
C25 H25 0.9300 . ?
C21 H21 0.9300 . ?
C21 C20 1.384(7) . ?
C20 H20 0.9300 . ?
C13 H13A 0.9700 . ?
C13 H13B 0.9700 . ?
C13 C14 1.510(11) . ?
C14 H14 0.9300 . ?
C14 C15 1.307(11) . ?
C15 H15A 0.8599 . ?
C15 H15B 0.8599 . ?

loop_
_geom_torsion_atom_site_label_1
_geom_torsion_atom_site_label_2
_geom_torsion_atom_site_label_3
_geom_torsion_atom_site_label_4
_geom_torsion
_geom_torsion_site_symmetry_1
_geom_torsion_site_symmetry_2
_geom_torsion_site_symmetry_3
_geom_torsion_site_symmetry_4
_geom_torsion_publ_flag
Cu1 P1 C22 C23 -16.1(4) . . . . ?
Cu1 P1 C22 C27 162.5(3) . . . . ?
Cu1 P1 C28 C29 -48.0(4) . . . . ?
Cu1 P1 C28 C33 128.1(3) . . . . ?
Cu1 P1 C16 C17 -29.0(4) . . . . ?
Cu1 P1 C16 C21 147.2(4) . . . . ?
Cu1 P2 C46 C47 124.3(3) . . . . ?
Cu1 P2 C46 C51 -56.3(4) . . . . ?
Cu1 P2 C35 C36 126.0(3) . . . . ?
Cu1 P2 C35 C34 -47.3(3) . . . . ?
Cu1 P2 C40 C41 165.2(3) . . . . ?
Cu1 P2 C40 C45 -14.1(4) . . . . ?
Cu1 N1 C5 C6 22.2(4) . . . . ?
Cu1 N1 C5 C4 -162.2(3) . . . . ?
Cu1 N1 C1 C2 160.9(3) . . . . ?
Cu1 N1 C1 C12 -20.5(5) . . . . ?
Cu1 N2 C6 C5 -4.6(4) . . . . ?
Cu1 N2 C6 C7 179.6(4) . . . . ?
Cu1 N2 C10 C11 2.1(6) . . . . ?
Cu1 N2 C10 C9 -178.9(4) . . . . ?
P1 C22 C23 C24 -179.9(3) . . . . ?
P1 C22 C27 C26 -179.7(3) . . . . ?
P1 C28 C33 C32 -176.6(4) . . . . ?
P1 C16 C17 C18 176.7(4) . . . . ?
P1 C16 C21 C20 -176.0(5) . . . . ?
P2 C46 C47 C48 176.9(4) . . . . ?
P2 C46 C51 C50 -175.6(4) . . . . ?
P2 C35 C36 C37 -170.9(4) . . . . ?
P2 C35 C34 O005 -11.1(5) . . . . ?
P2 C35 C34 C39 170.5(3) . . . . ?
P2 C40 C41 C42 180.0(4) . . . . ?
P2 C40 C45 C44 179.5(4) . . . . ?
O005 C34 C39 C38 -177.0(4) . . . . ?
O005 C29 C28 P1 6.0(5) . . . . ?
O005 C29 C28 C33 -170.4(4) . . . . ?
O005 C29 C30 C31 170.4(4) . . . . ?
N1 C5 C6 N2 -12.1(5) . . . . ?
N1 C5 C6 C7 163.7(4) . . . . ?
N1 C5 C4 C3 -1.1(6) . . . . ?
N1 C1 C2 C3 -1.8(7) . . . . ?
N1 C1 C12 C13 -168.9(5) . . . . ?
N2 C6 C7 C8 -0.8(8) . . . . ?
N2 C10 C9 C8 -1.1(8) . . . . ?
C22 P1 C28 C29 80.1(3) . . . . ?
C22 P1 C28 C33 -103.8(4) . . . . ?
C22 P1 C16 C17 -158.2(4) . . . . ?
C22 P1 C16 C21 18.0(5) . . . . ?
C22 C23 C24 C25 -0.6(7) . . . . ?
C22 C27 C26 C25 -0.1(7) . . . . ?
C46 P2 C35 C36 -107.6(4) . . . . ?
C46 P2 C35 C34 79.1(3) . . . . ?
C46 P2 C40 C41 36.0(4) . . . . ?
C46 P2 C40 C45 -143.3(4) . . . . ?
C46 C47 C48 C49 0.0(8) . . . . ?
C46 C51 C50 C49 -2.7(8) . . . . ?
C35 P2 C46 C47 1.8(4) . . . . ?
C35 P2 C46 C51 -178.8(3) . . . . ?
C35 P2 C40 C41 -71.1(4) . . . . ?
C35 P2 C40 C45 109.6(4) . . . . ?
C35 C36 C37 C38 0.4(7) . . . . ?
C35 C34 C39 C38 1.3(6) . . . . ?
C23 C22 C27 C26 -1.1(6) . . . . ?
C23 C24 C25 C26 -0.6(8) . . . . ?
C5 N1 C1 C2 -0.5(6) . . . . ?
C5 N1 C1 C12 178.2(4) . . . . ?
C5 C6 C7 C8 -176.2(5) . . . . ?
C5 C4 C3 C2 -1.2(7) . . . . ?
C6 N2 C10 C11 -176.8(4) . . . . ?
C6 N2 C10 C9 2.2(6) . . . . ?
C6 C5 C4 C3 174.2(4) . . . . ?
C6 C7 C8 C9 1.9(9) . . . . ?
C36 C35 C34 O005 175.1(3) . . . . ?
C36 C35 C34 C39 -3.3(6) . . . . ?
C36 C37 C38 C39 -2.6(7) . . . . ?
C34 O005 C29 C28 -86.1(5) . . . . ?
C34 O005 C29 C30 101.4(5) . . . . ?
C34 C35 C36 C37 2.5(6) . . . . ?
C34 C39 C38 C37 1.7(7) . . . . ?
C11 C10 C9 C8 177.9(5) . . . . ?
C4 C5 C6 N2 172.3(4) . . . . ?
C4 C5 C6 C7 -11.9(6) . . . . ?
C4 C3 C2 C1 2.6(7) . . . . ?
C47 C46 C51 C50 3.8(7) . . . . ?
C47 C48 C49 C50 1.2(9) . . . . ?
C29 O005 C34 C35 153.8(4) . . . . ?
C29 O005 C34 C39 -27.8(6) . . . . ?
C29 C28 C33 C32 -0.5(6) . . . . ?
C29 C30 C31 C32 0.1(7) . . . . ?
C28 P1 C22 C23 -142.2(3) . . . . ?
C28 P1 C22 C27 36.4(4) . . . . ?
C28 P1 C16 C17 96.0(4) . . . . ?
C28 P1 C16 C21 -87.8(5) . . . . ?
C28 C29 C30 C31 -1.7(7) . . . . ?
C28 C33 C32 C31 -1.0(7) . . . . ?
C10 N2 C6 C5 174.4(4) . . . . ?
C10 N2 C6 C7 -1.3(6) . . . . ?
C10 C9 C8 C7 -1.0(9) . . . . ?
C1 N1 C5 C6 -173.6(4) . . . . ?
C1 N1 C5 C4 2.0(6) . . . . ?
C1 C12 C13 C14 72.6(7) . . . . ?
C27 C22 C23 C24 1.4(6) . . . . ?
C27 C26 C25 C24 1.0(8) . . . . ?
C40 P2 C46 C47 -105.6(4) . . . . ?
C40 P2 C46 C51 73.8(4) . . . . ?
C40 P2 C35 C36 -2.4(4) . . . . ?
C40 P2 C35 C34 -175.7(3) . . . . ?
C40 C45 C44 C43 0.4(9) . . . . ?
C42 C43 C44 C45 -0.4(9) . . . . ?
C33 C32 C31 C30 1.2(7) . . . . ?
C51 C46 C47 C48 -2.5(7) . . . . ?
C51 C50 C49 C48 0.2(9) . . . . ?
C30 C29 C28 P1 178.2(3) . . . . ?
C30 C29 C28 C33 1.9(6) . . . . ?
C16 P1 C22 C23 110.2(3) . . . . ?
C16 P1 C22 C27 -71.2(4) . . . . ?
C16 P1 C28 C29 -171.7(3) . . . . ?
C16 P1 C28 C33 4.4(4) . . . . ?
C16 C17 C18 C19 -0.3(9) . . . . ?
C16 C21 C20 C19 -0.4(11) . . . . ?
C2 C1 C12 C13 9.7(7) . . . . ?
C41 C40 C45 C44 0.1(8) . . . . ?
C41 C42 C43 C44 -0.2(9) . . . . ?
C45 C40 C41 C42 -0.7(7) . . . . ?
C12 C1 C2 C3 179.6(4) . . . . ?
C12 C13 C14 C15 119.6(11) . . . . ?
C43 C42 C41 C40 0.8(8) . . . . ?
C17 C16 C21 C20 0.1(9) . . . . ?
C18 C19 C20 C21 0.4(11) . . . . ?
C21 C16 C17 C18 0.3(8) . . . . ?
C20 C19 C18 C17 0.0(10) . . . . ?
